data_2002113
loop_
_publ_author_name
'Lewinski, K.'
'Nitek, W.'
'Milart, P.'

_publ_contact_author
;
                                         Dr Krzysztof Lewinski
                                         Department of Chemistry
                                         University of South Carolina
                                         Columbia, SC 29208
                                         USA
;
_publ_section_title
;
 Molecular complex of
 2-[4-(dimethylamino)phenylimino]-3-oxo-<i>N</i>-phenylbutanamide and
 <i>N</i>,<i>N</i>-dimethyl-4-nitrosoaniline
;
_journal_issue 1
_journal_name_full 'Acta Crystallographica Section C'
_journal_page_first 188
_journal_page_last 190
_journal_paper_doi 10.1107/S0108270192010461
_journal_volume 49
_journal_year 1993
_chemical_formula_moiety 'C18 H19 N3 O2 , C8 H10 N2 O'
_chemical_formula_sum 'C26 H29 N5 O3'
_chemical_formula_weight 459.55
_chemical_name_systematic
;
      2-[4-(Dimethylamino)phenyl]imino]-3-oxo-N-phenylbutanamide
      N,N-dimethyl-4-nitroso-benzenamine
;
_space_group_IT_number 19
_symmetry_cell_setting orthorhombic
_symmetry_space_group_name_Hall 'P 2ac 2ab'
_symmetry_space_group_name_H-M 'P 21 21 21'
_atom_type_scat_source 'International Tables vol IV Table 2.2B'
_audit_creation_method manual
_cell_angle_alpha 90.0
_cell_angle_beta 90.0
_cell_angle_gamma 90.0
_cell_formula_units_Z 4
_cell_length_a 19.361(4)
_cell_length_b 13.942(3)
_cell_length_c 9.054(3)
_cell_measurement_reflns_used 25
_cell_measurement_temperature 293
_cell_measurement_theta_max 30
_cell_measurement_theta_min 9
_cell_volume 2444.0(11)
_computing_cell_refinement 'KM-4 software'
_computing_data_collection 'KM-4 software'
_computing_data_reduction 'KM-4 software'
_computing_molecular_graphics
;
                                        CHAIN (Sack, 1989)
                                        MOLDRAW (Ugliengo, Boranzi & Viterbo,
                                          1988)
                                        ORTEP (Johnson, 1965)
;
_computing_publication_material 'PARST88 (Nardelli, 1983)'
_computing_structure_refinement 'SHELX76  (Sheldrick, 1976)'
_computing_structure_solution 'SHELXS86 (Sheldrick, 1985)'
_diffrn_measurement_device
;
KM-4 four circle diffractometer (KUMA Diffraction)
;
_diffrn_measurement_method '\w/2\q scan'
_diffrn_radiation_monochromator graphite
_diffrn_radiation_type CuK\a
_diffrn_radiation_wavelength 1.54051
_diffrn_reflns_av_R_equivalents 0.011
_diffrn_reflns_limit_h_max 24
_diffrn_reflns_limit_h_min -24
_diffrn_reflns_limit_k_max 0
_diffrn_reflns_limit_k_min -17
_diffrn_reflns_limit_l_max 11
_diffrn_reflns_limit_l_min 0
_diffrn_reflns_number 5918
_diffrn_reflns_theta_max 80.0
_diffrn_standards_decay_% .0
_diffrn_standards_interval_count 50
_diffrn_standards_number 2
_exptl_absorpt_coefficient_mu 6.410
_exptl_absorpt_correction_type none
_exptl_crystal_colour 'Dark green'
_exptl_crystal_density_diffrn 1.249
_exptl_crystal_description Prism
_exptl_crystal_size_max 0.65
_exptl_crystal_size_mid 0.45
_exptl_crystal_size_min 0.25
_refine_diff_density_max 0.379
_refine_diff_density_min -0.242
_refine_ls_extinction_coef 0.0023(5)
_refine_ls_extinction_method 'empirical (Sheldrick, 1976)'
_refine_ls_goodness_of_fit_obs 0.967
_refine_ls_hydrogen_treatment refall
_refine_ls_matrix_type userblock
_refine_ls_number_parameters 484
_refine_ls_number_reflns 5022
_refine_ls_R_factor_obs 0.035
_refine_ls_shift/esd_max 0.028
_refine_ls_shift/esd_mean 0.002
_refine_ls_structure_factor_coef F
_refine_ls_weighting_details 'w = 1/[\s^2^(F)+0.003F^2^]'
_refine_ls_weighting_scheme calc
_refine_ls_wR_factor_obs 0.043
_reflns_number_observed 5022
_reflns_number_total 5267
_reflns_observed_criterion 'F > 3\s(F)'
_cod_data_source_file ab1020.cif
_cod_data_source_block default
_cod_depositor_comments
;
The following automatic conversions were performed:

'_refine_ls_weighting_scheme' value '1/[\s^2^(F)+0.003F^2^]' was
changed to 'calc'. New tag '_refine_ls_weighting_details' was
created. The value of the new tag was set to 'w =
1/[\s^2^(F)+0.003F^2^]'.

Automatic conversion script
Id: cif_fix_values 3143 2015-03-26 13:38:13Z robertas 
;
_cod_original_cell_volume 2444.0(10)
_cod_database_code 2002113

loop_
_symmetry_equiv_pos_as_xyz
+x,+y,+z
1/2-x,-y,1/2+z
-x,1/2+y,1/2-z
1/2+x,1/2-y,-z

loop_
_atom_site_aniso_label
_atom_site_aniso_U_11
_atom_site_aniso_U_22
_atom_site_aniso_U_33
_atom_site_aniso_U_12
_atom_site_aniso_U_13
_atom_site_aniso_U_23
C101 0.0384(4) 0.0545(5) 0.0421(4) 0.0019(3) 0.0011(3) 0.0016(4)
C102 0.0461(4) 0.0474(4) 0.0435(4) 0.0017(3) 0.0039(3) -.0020(4)
C103 0.0546(5) 0.0564(5) 0.0470(5) 0.0020(4) -.0001(4) -.0007(4)
C104 0.0788(9) 0.0686(8) 0.0432(5) 0.0047(6) 0.0050(5) -.0033(5)
N105 0.0466(4) 0.0461(4) 0.0451(4) 0.0027(3) 0.0036(3) -.0032(3)
C106 0.0406(4) 0.0450(4) 0.0465(5) 0.0024(3) 0.0038(3) -.0034(4)
C107 0.0443(5) 0.0597(5) 0.0510(5) 0.0026(4) 0.0103(4) 0.0001(4)
C108 0.0413(5) 0.0665(6) 0.0576(6) -.0010(4) 0.0051(4) 0.0036(5)
C109 0.0431(4) 0.0514(5) 0.0522(5) -.0015(4) 0.0003(4) 0.0006(4)
C110 0.0448(5) 0.0643(6) 0.0451(5) 0.0002(4) 0.0048(4) 0.0013(4)
C111 0.0404(4) 0.0613(6) 0.0476(5) -.0010(4) 0.0040(4) 0.0023(4)
N112 0.0478(5) 0.1008(9) 0.0581(6) -.0072(5) -.0061(4) 0.0054(6)
C113 0.0674(8) 0.0828(9) 0.0544(6) -.0083(7) -.0091(5) 0.0019(7)
C114 0.0485(6) 0.1171(17) 0.0808(11) -.0114(8) -.0098(7) 0.0066(12)
N115 0.0497(4) 0.0513(4) 0.0424(3) 0.0038(3) 0.0112(3) 0.0038(3)
C116 0.0393(4) 0.0602(5) 0.0430(4) 0.0055(3) 0.0028(3) -.0023(4)
C117 0.0655(6) 0.0697(7) 0.0481(5) 0.0072(5) 0.0138(5) 0.0036(5)
C118 0.0803(8) 0.1033(11) 0.0540(7) 0.0065(8) 0.0228(6) -.0074(7)
C119 0.0718(8) 0.1019(11) 0.0680(8) 0.0096(8) 0.0143(6) -.0295(8)
C120 0.0717(8) 0.0677(8) 0.0874(10) 0.0030(6) 0.0113(8) -.0260(7)
C121 0.0573(6) 0.0589(6) 0.0629(6) 0.0002(4) 0.0087(5) -.0064(5)
O122 0.0516(4) 0.0614(4) 0.0583(4) -.0087(3) 0.0086(3) 0.0032(3)
O123 0.0551(5) 0.1186(9) 0.0588(5) 0.0061(5) -.0072(4) 0.0014(6)
C201 0.0520(5) 0.0444(4) 0.0481(4) -.0011(4) 0.0029(4) 0.0016(4)
C202 0.0566(5) 0.0614(5) 0.0568(5) -.0047(5) 0.0103(4) 0.0008(5)
C203 0.0798(8) 0.0629(6) 0.0512(5) -.0039(6) 0.0125(5) -.0010(5)
C204 0.0829(8) 0.0512(5) 0.0532(6) -.0050(5) -.0072(5) -.0044(5)
C205 0.0568(6) 0.0616(5) 0.0676(6) -.0085(5) -.0032(5) -.0059(5)
C206 0.0520(5) 0.0663(6) 0.0548(5) -.0074(4) 0.0057(4) 0.0014(5)
N207 0.1110(11) 0.0689(6) 0.0607(6) -.0005(7) -.0178(6) -.0100(5)
N208 0.0598(5) 0.0621(5) 0.0514(4) 0.0004(4) -.0025(4) 0.0008(4)
O209 0.1117(10) 0.0870(7) 0.0848(8) 0.0010(6) -.0379(7) -.0226(6)
C210 0.0940(10) 0.0627(7) 0.0472(5) 0.0042(7) 0.0037(6) 0.0033(5)
C211 0.0632(8) 0.1038(12) 0.0826(10) -.0022(8) -.0195(7) -.0008(10)

loop_
_atom_site_label
_atom_site_fract_x
_atom_site_fract_y
_atom_site_fract_z
_atom_site_U_iso_or_equiv
_atom_site_thermal_displace_type
C101 0.91410(10) 0.33790(10) 0.08720(10) 0.0450(5) Uani
C102 0.86860(10) 0.36270(10) 0.21890(10) 0.0457(5) Uani
C103 0.90520(10) 0.36810(10) 0.36420(10) 0.0526(6) Uani
C104 0.86270(10) 0.38410(10) 0.5007(2) 0.0636(8) Uani
N105 0.80300(10) 0.37750(10) 0.21570(10) 0.0460(4) Uani
C106 0.76210(10) 0.37490(10) 0.08900(10) 0.0440(5) Uani
C107 0.69080(10) 0.36340(10) 0.11110(10) 0.0517(6) Uani
C108 0.64470(10) 0.35890(10) -0.0047(2) 0.0551(6) Uani
C109 0.66740(10) 0.36900(10) -0.15160(10) 0.0489(5) Uani
C110 0.73870(10) 0.38440(10) -0.17350(10) 0.0514(5) Uani
C111 0.78430(10) 0.38720(10) -0.05740(10) 0.0498(5) Uani
N112 0.62360(10) 0.36550(10) -0.2690(2) 0.0689(7) Uani
C113 0.64900(10) 0.37450(10) -0.4193(2) 0.0682(8) Uani
C114 0.54960(10) 0.3673(2) -0.2515(3) 0.0821(12) Uani
N115 0.91110(10) 0.24350(10) 0.05300(10) 0.0478(4) Uani
C116 0.94180(10) 0.19610(10) -0.06740(10) 0.0475(5) Uani
C117 0.97150(10) 0.24290(10) -0.18690(10) 0.0611(7) Uani
C118 0.99850(10) 0.1886(2) -0.3027(2) 0.0792(9) Uani
C119 0.99710(10) 0.0908(2) -0.2998(2) 0.0806(9) Uani
C120 0.96800(10) 0.04390(10) -0.1811(2) 0.0756(9) Uani
C121 0.94000(10) 0.09660(10) -0.0650(2) 0.0597(6) Uani
O122 0.94740(10) 0.39890(10) 0.02250(10) 0.0571(4) Uani
O123 0.96730(10) 0.35720(10) 0.36830(10) 0.0775(7) Uani
H101A 0.8930(10) 0.375(2) 0.586(3) 0.036(6) Uiso
H102A 0.854(2) 0.444(3) 0.511(5) 0.058(9) Uiso
H103A 0.825(2) 0.331(3) 0.501(6) 0.076(11) Uiso
H101B 0.873(5) 0.331(6) 0.534(11) 0.149(11) Uiso
H102B 0.813(2) 0.425(3) 0.497(5) 0.071(10) Uiso
H103B 0.894(2) 0.431(3) 0.582(5) 0.069(10) Uiso
H104 0.6720(10) 0.359(2) 0.214(2) 0.073(6) Uiso
H105 0.5970(10) 0.3520(10) 0.016(3) 0.069(5) Uiso
H106 0.7560(10) 0.3950(10) -0.269(2) 0.061(5) Uiso
H107 0.8310(10) 0.3970(10) -0.080(2) 0.048(3) Uiso
H108A 0.688(2) 0.324(2) -0.423(4) 0.053(8) Uiso
H109A 0.656(2) 0.447(3) -0.432(5) 0.057(9) Uiso
H110A 0.610(2) 0.352(2) -0.482(3) 0.040(6) Uiso
H108B 0.649(5) 0.312(5) -0.472(10) 0.146(11) Uiso
H109B 0.620(2) 0.419(3) -0.483(5) 0.069(10) Uiso
H110B 0.682(2) 0.423(3) -0.448(4) 0.047(8) Uiso
H111A 0.549(2) 0.311(3) -0.243(5) 0.052(9) Uiso
H112A 0.520(3) 0.373(4) -0.322(6) 0.076(11) Uiso
H113A 0.540(2) 0.413(2) -0.184(4) 0.049(8) Uiso
H111B 0.529(2) 0.438(4) -0.300(5) 0.086(11) Uiso
H112B 0.526(2) 0.299(4) -0.336(6) 0.089(11) Uiso
H113B 0.529(2) 0.341(2) -0.173(4) 0.045(7) Uiso
H114 0.8880(10) 0.2080(10) 0.113(2) 0.055(4) Uiso
H115 0.9760(10) 0.3150(10) -0.183(2) 0.074(5) Uiso
H116 1.0200(10) 0.2280(10) -0.379(2) 0.081(6) Uiso
H117 1.0170(10) 0.048(2) -0.375(3) 0.095(7) Uiso
H118 0.9640(10) -0.030(2) -0.177(2) 0.086(6) Uiso
H119 0.9190(10) 0.0660(10) 0.017(3) 0.079(5) Uiso
C201 0.79640(10) -0.11730(10) 0.22680(10) 0.0482(5) Uani
C202 0.83650(10) -0.11440(10) 0.09440(10) 0.0583(6) Uani
C203 0.80530(10) -0.12140(10) -0.0397(2) 0.0646(7) Uani
C204 0.73370(10) -0.13080(10) -0.0532(2) 0.0624(7) Uani
C205 0.69330(10) -0.13420(10) 0.0771(2) 0.0620(6) Uani
C206 0.72340(10) -0.12820(10) 0.2117(2) 0.0577(6) Uani
N207 0.70820(10) -0.13640(10) -0.1938(2) 0.0802(8) Uani
N208 0.82560(10) -0.11060(10) 0.35960(10) 0.0577(5) Uani
O209 0.64450(10) -0.14320(10) -0.2052(2) 0.0945(9) Uani
C210 0.78470(10) -0.11850(10) 0.4950(2) 0.0680(8) Uani
C211 0.89900(10) -0.0962(2) 0.3801(2) 0.0832(10) Uani
H201 0.8870(10) -0.1070(10) 0.100(2) 0.056(4) Uiso
H202 0.8310(10) -0.1200(10) -0.134(2) 0.077(5) Uiso
H203 0.6450(10) -0.1410(10) 0.060(2) 0.079(5) Uiso
H204 0.6930(10) -0.1340(10) 0.294(2) 0.064(4) Uiso
H205A 0.7400(10) -0.083(2) 0.501(3) 0.033(5) Uiso
H206A 0.714(2) 0.184(3) 1.027(5) 0.066(10) Uiso
H207A 0.700(2) 0.090(3) 1.085(5) 0.063(10) Uiso
H205B 0.754(2) -0.176(2) 0.479(4) 0.045(7) Uiso
H206B 0.775(3) -0.052(4) 0.496(9) 0.119(11) Uiso
H207B 0.683(2) 0.125(3) 1.080(4) 0.057(9) Uiso
H208A 0.910(2) -0.055(3) 0.483(5) 0.072(10) Uiso
H209A 0.581(2) 0.056(3) 0.812(4) 0.048(8) Uiso
H210A 0.566(2) 0.154(3) 0.899(6) 0.089(11) Uiso
H208B 0.589(2) 0.118(2) 0.998(4) 0.045(6) Uiso
H209B 0.903(2) -0.018(3) 0.330(5) 0.070(11) Uiso
H210B 0.919(2) -0.142(2) 0.310(4) 0.045(6) Uiso

loop_
_geom_angle_atom_site_label_1
_geom_angle_atom_site_label_2
_geom_angle_atom_site_label_3
_geom_angle
_geom_angle_publ_flag
N115 C101 O122 126.20(10) yes
C102 C101 O122 121.70(10) yes
C102 C101 N115 112.10(10) yes
C101 C102 N105 126.20(10) yes
C101 C102 C103 115.20(10) yes
C103 C102 N105 118.70(10) yes
C102 C103 O123 119.40(10) yes
C102 C103 C104 118.10(10) yes
C104 C103 O123 122.5(2) yes
C103 C104 H103B 108.(2) no
C103 C104 H102B 121.(2) no
C103 C104 H101B 92.(6) no
C103 C104 H103A 106.(3) no
C103 C104 H102A 110.(3) no
C103 C104 H101A 107.(2) no
C102 N105 C106 125.00(10) yes
N105 C106 C111 126.90(10) yes
N105 C106 C107 116.30(10) yes
C107 C106 C111 116.70(10) yes
C106 C107 C108 122.20(10) yes
C106 C107 H104 120.0(10) no
H104 C107 C108 117.0(10) no
C107 C108 C109 120.80(10) yes
C107 C108 H105 119.0(10) no
H105 C108 C109 119.0(10) no
C108 C109 N112 122.70(10) yes
C108 C109 C110 116.90(10) yes
C110 C109 N112 120.40(10) yes
C109 C110 C111 121.70(10) yes
C109 C110 H106 120.0(10) no
H106 C110 C111 118.0(10) no
C106 C111 C110 121.60(10) yes
C110 C111 H107 117.0(10) no
C106 C111 H107 121.0(10) no
C109 N112 C114 122.2(2) yes
C109 N112 C113 121.20(10) yes
C113 N112 C114 116.0(2) yes
N112 C113 H108B 112.(5) no
N112 C113 H109B 112.(2) no
N112 C113 H110B 122.(2) no
N112 C113 H108A 102.(2) no
N112 C113 H109A 103.(2) no
N112 C113 H110A 104.(2) no
N112 C114 H113B 121.(2) no
N112 C114 H112B 105.(2) no
N112 C114 H111B 108.(2) no
N112 C114 H113A 107.(2) no
N112 C114 H112A 125.(3) no
N112 C114 H111A 91.(3) no
C101 N115 C116 128.10(10) yes
C101 N115 H114 115.0(10) no
H114 N115 C116 116.0(10) no
N115 C116 C121 116.60(10) yes
N115 C116 C117 123.90(10) yes
C117 C116 C121 119.50(10) yes
C116 C117 C118 119.1(2) yes
C116 C117 H115 118.0(10) no
H115 C117 C118 122.0(10) no
C117 C118 C119 121.4(2) yes
C117 C118 H116 112.0(10) no
H116 C118 C119 126.0(10) no
C118 C119 C120 119.8(2) yes
C118 C119 H117 125.0(10) no
H117 C119 C120 114.0(10) no
C119 C120 C121 119.8(2) yes
C119 C120 H118 122.0(10) no
H118 C120 C121 118.0(10) no
C116 C121 C120 120.4(2) yes
C120 C121 H119 121.0(10) no
C116 C121 H119 118.0(10) no
C206 C201 N208 120.90(10) yes
C202 C201 N208 121.80(10) yes
C202 C201 C206 117.40(10) yes
C201 C202 C203 120.50(10) yes
C201 C202 H201 119.0(10) no
H201 C202 C203 119.0(10) no
C202 C203 C204 121.7(2) yes
C202 C203 H202 123.0(10) no
H202 C203 C204 115.0(10) no
C203 C204 N207 116.4(2) yes
C203 C204 C205 118.5(2) yes
C205 C204 N207 125.1(2) yes
C204 C205 C206 120.70(10) yes
C204 C205 H203 114.0(10) no
H203 C205 C206 125.0(10) no
C201 C206 C205 121.30(10) yes
C205 C206 H204 115.0(10) no
C201 C206 H204 123.0(10) no
C204 N207 O209 116.1(2) yes
C201 N208 C211 122.8(2) yes
C201 N208 C210 121.50(10) yes
C210 N208 C211 115.7(2) yes
N208 C210 H207B 108.(2) no
N208 C210 H206B 92.(4) no
N208 C210 H205B 105.(2) no
N208 C210 H205A 118.(2) no
N208 C210 H206A 108.(2) no
N208 C210 H207A 121.(2) no
N208 C211 H210B 102.(2) no
N208 C211 H209B 98.(2) no
N208 C211 H208B 106.(2) no
N208 C211 H210A 122.(2) no
N208 C211 H209A 114.(2) no
N208 C211 H208A 111.(2) no

loop_
_geom_bond_atom_site_label_1
_geom_bond_atom_site_label_2
_geom_bond_distance
_geom_bond_publ_flag
C101 C102 1.522(2) yes
C101 N115 1.353(2) yes
C101 O122 1.218(2) yes
C102 C103 1.497(2) yes
C102 N105 1.287(2) yes
C103 C104 1.501(2) yes
C103 O123 1.212(2) yes
C104 H101A 0.98(3) no
C104 H102A 0.86(4) no
C104 H103A 1.04(4) no
C104 H101B 0.82(9) no
C104 H102B 1.11(4) no
C104 H103B 1.15(4) no
N105 C106 1.395(2) yes
C106 C107 1.404(2) yes
C106 C111 1.404(2) yes
C107 H104 1.01(2) no
C107 C108 1.378(2) yes
C108 H105 0.95(2) no
C108 C109 1.408(2) yes
C109 C110 1.411(2) yes
C109 N112 1.361(2) yes
C110 H106 0.94(2) no
C110 C111 1.372(2) yes
C111 H107 0.930(10) no
N112 C113 1.453(2) yes
N112 C114 1.441(2) yes
C113 H108A 1.03(4) no
C113 H109A 1.02(4) no
C113 H110A 1.00(3) no
C113 H108B 0.99(8) no
C113 H109B 1.02(4) no
C113 H110B 0.96(4) no
C114 H111A 0.78(4) no
C114 H112A 0.87(5) no
C114 H113A 0.90(4) no
C114 H111B 1.15(5) no
C114 H112B 1.31(5) no
C114 H113B 0.89(3) no
N115 H114 0.86(2) no
N115 C116 1.406(2) yes
C116 C117 1.388(2) yes
C116 C121 1.389(2) yes
C117 H115 1.00(2) no
C117 C118 1.395(2) yes
C118 H116 0.98(2) no
C118 C119 1.364(3) yes
C119 H117 0.98(2) no
C119 C120 1.379(3) yes
C120 H118 1.04(2) no
C120 C121 1.391(2) yes
C121 H119 0.95(2) no
C201 C202 1.428(2) yes
C201 C206 1.428(2) yes
C201 N208 1.331(2) yes
C202 H201 0.98(2) no
C202 C203 1.359(2) yes
C203 H202 0.99(3) no
C203 C204 1.399(2) yes
C204 C205 1.416(2) yes
C204 N207 1.367(2) yes
C205 H203 0.95(2) no
C205 C206 1.354(2) yes
C206 H204 0.95(2) no
N207 O209 1.243(3) yes
N208 C210 1.462(2) yes
N208 C211 1.449(2) yes
C210 H205A 0.99(3) no
C210 H206A 0.95(3) no
C210 H207A 0.96(3) no
C210 H205B 1.01(3) no
C210 H206B 0.94(6) no
C210 H207B 1.00(5) no
C211 H208A 1.12(5) no
C211 H209A 0.92(5) no
C211 H210A 1.07(5) no
C211 H208B 1.13(4) no
C211 H209B 1.18(4) no
C211 H210B 0.98(3) no

loop_
_geom_contact_atom_site_label_1
_geom_contact_atom_site_label_2
_geom_contact_distance
_geom_contact_site_symmetry_1
_geom_contact_site_symmetry_2
_geom_contact_publ_flag
C101 O209 3.491(2) . 2_655 no
C102 N207 3.577(2) . 2_655 no
C102 O209 3.147(2) . 2_655 no
C103 O209 3.340(2) . 2_655 no
C104 C108 3.586(2) . 2_665 no
N105 C110 3.561(2) . 2_665 no
N105 N207 3.467(2) . 2_655 no
N105 O209 3.496(2) . 2_655 no
C114 N115 3.579(3) . 4_555 no
N115 N207 3.582(2) . 2_655 no
N115 O209 2.813(2) . 2_655 no
C119 O122 3.519(2) . 3_744 no
O122 C211 3.101(2) . 3_755 no
O123 C211 3.489(2) . 3_755 no
C204 C210 3.521(2) . 2_654 no
N207 N208 3.538(2) . 2_654 no
N207 C210 3.193(2) . 1_554 no
O209 C211 3.527(3) . 2_654 no

loop_
_geom_torsion_atom_site_label_1
_geom_torsion_atom_site_label_2
_geom_torsion_atom_site_label_3
_geom_torsion_atom_site_label_4
_geom_torsion
_geom_torsion_publ_flag
C102 C101 N115 C116 174.80(10) yes
N115 C101 C102 N105 -81.3(2) yes
N115 C101 C102 C103 97.60(10) no
O122 C101 C102 N105 97.6(2) no
O122 C101 C102 C103 -83.5(2) yes
O122 C101 N115 C116 -4.1(2) no
C101 C102 N105 C106 -1.2(2) yes
C101 C102 C103 C104 -175.10(10) no
C101 C102 C103 O123 3.3(2) no
C103 C102 N105 C106 179.90(10) no
N105 C102 C103 O123 -177.80(10) yes
N105 C102 C103 C104 3.9(2) no
C102 N105 C106 C107 161.00(10) yes
C102 N105 C106 C111 -22.2(2) no
N105 C106 C111 C110 -179.10(10) no
N105 C106 C107 C108 -179.40(10) no
C107 C106 C111 C110 -2.4(2) no
C111 C106 C107 C108 3.5(2) no
C106 C107 C108 C109 -2.1(2) no
C107 C108 C109 C110 -0.4(2) no
C107 C108 C109 N112 -179.7(2) no
C108 C109 N112 C113 -178.9(2) no
C108 C109 N112 C114 10.7(3) yes
C108 C109 C110 C111 1.5(2) no
C110 C109 N112 C113 1.9(2) yes
C110 C109 N112 C114 -168.6(2) no
N112 C109 C110 C111 -179.20(10) no
C109 C110 C111 C106 0.0(2) no
C101 N115 C116 C117 -11.4(2) no
C101 N115 C116 C121 170.20(10) yes
N115 C116 C121 C120 178.7(2) no
N115 C116 C117 C118 -177.9(2) no
C117 C116 C121 C120 0.3(2) no
C121 C116 C117 C118 0.5(2) no
C116 C117 C118 C119 -0.9(3) no
C117 C118 C119 C120 0.7(3) no
C118 C119 C120 C121 0.1(3) no
C119 C120 C121 C116 -0.5(3) no
C206 C201 N208 C210 2.9(2) yes
C202 C201 N208 C210 -176.90(10) no
C206 C201 N208 C211 -177.8(2) no
C202 C201 N208 C211 2.4(2) yes
N208 C201 C206 C205 179.4(2) no
C202 C201 C206 C205 -0.9(2) no
C206 C201 C202 C203 0.2(2) no
N208 C201 C202 C203 -180.00(10) no
C201 C202 C203 C204 0.7(2) no
C202 C203 C204 C205 -0.9(2) no
C202 C203 C204 N207 179.4(2) no
C203 C204 N207 O209 -178.9(2) no
C203 C204 C205 C206 0.2(2) no
C205 C204 N207 O209 1.4(3) yes
N207 C204 C205 C206 179.9(2) no
C204 C205 C206 C201 0.6(2) no
